data_4513425
loop_
_publ_author_name
'Suvanvapee, Porntiva'
'Boonmak, Jaursup'
'Klongdee, Fatima'
'Pakawatchai, Chaveng'
'Moubaraki, Boujemaa'
'Murray, Keith S.'
'Youngme, Sujittra'

_publ_section_title
;
 A Series of Cyanoacetato Copper(II) Coordination Polymers with
 VariousN,N&#x2032;-Ditopic Spacers: Structural Diversity, Supramolecular
 Robustness, and Magnetic Properties
;
_journal_issue 8
_journal_name_full 'Crystal Growth &amp; Design'
_journal_page_first 3804
_journal_paper_doi 10.1021/acs.cgd.5b00453
_journal_volume 15
_journal_year 2015
_chemical_formula_sum 'C18 H14 Cu N4 O5'
_chemical_formula_weight 429.87
_chemical_name_systematic
; 
 di(mu-cyanoacetato)(1,2-di(4-pyridyl)ethylene)copper(II)monohydrate  
;
_space_group_IT_number 15
_symmetry_cell_setting monoclinic
_symmetry_space_group_name_Hall '-C 2yc'
_symmetry_space_group_name_H-M 'C 1 2/c 1'
_atom_sites_solution_hydrogens geom
_atom_sites_solution_primary direct
_atom_sites_solution_secondary difmap
_audit_creation_method SHELXL-97
_cell_angle_alpha 90.00
_cell_angle_beta 110.0440(10)
_cell_angle_gamma 90.00
_cell_formula_units_Z 8
_cell_length_a 23.9507(12)
_cell_length_b 11.7986(6)
_cell_length_c 14.5996(8)
_cell_measurement_temperature 293(2)
_cell_measurement_theta_max 26.43
_cell_measurement_theta_min 3.13
_cell_volume 3875.7(3)
_computing_cell_refinement 'SAINT (Bruker, 2003)'
_computing_data_collection 'SMART (Bruker, 2000)'
_computing_data_reduction 'SAINT (Bruker, 2003)'
_computing_molecular_graphics SHELXTL
_computing_publication_material SHELXTL
_computing_structure_refinement 'SHELXL-97 (Sheldrick, 1997)'
_computing_structure_solution 'SHELXS-97 (Sheldrick, 1990)'
_diffrn_ambient_temperature 293(2)
_diffrn_measured_fraction_theta_full 0.997
_diffrn_measured_fraction_theta_max 0.997
_diffrn_measurement_device_type
;
Bruker APEX CCD area-detector 
;
_diffrn_measurement_method 'omega scans'
_diffrn_radiation_monochromator graphite
_diffrn_radiation_source 'fine-focus sealed tube'
_diffrn_radiation_type MoK\a
_diffrn_radiation_wavelength 0.71073
_diffrn_reflns_av_R_equivalents 0.0325
_diffrn_reflns_av_sigmaI/netI 0.0219
_diffrn_reflns_limit_h_max 29
_diffrn_reflns_limit_h_min -28
_diffrn_reflns_limit_k_max 14
_diffrn_reflns_limit_k_min -14
_diffrn_reflns_limit_l_max 18
_diffrn_reflns_limit_l_min -18
_diffrn_reflns_number 25420
_diffrn_reflns_theta_full 26.43
_diffrn_reflns_theta_max 26.43
_diffrn_reflns_theta_min 3.13
_exptl_absorpt_coefficient_mu 1.163
_exptl_absorpt_correction_T_max 1.0000
_exptl_absorpt_correction_T_min 0.6454
_exptl_absorpt_correction_type multi-scan
_exptl_absorpt_process_details '(SADABS; Bruker, 2003)'
_exptl_crystal_colour blue
_exptl_crystal_density_diffrn 1.473
_exptl_crystal_density_method 'not measured'
_exptl_crystal_description hexagon
_exptl_crystal_F_000 1752
_exptl_crystal_size_max 0.193
_exptl_crystal_size_mid 0.134
_exptl_crystal_size_min 0.065
_refine_diff_density_max 0.354
_refine_diff_density_min -0.264
_refine_diff_density_rms 0.059
_refine_ls_extinction_method none
_refine_ls_goodness_of_fit_ref 1.055
_refine_ls_hydrogen_treatment mixed
_refine_ls_matrix_type full
_refine_ls_number_parameters 279
_refine_ls_number_reflns 3988
_refine_ls_number_restraints 0
_refine_ls_restrained_S_all 1.055
_refine_ls_R_factor_all 0.0405
_refine_ls_R_factor_gt 0.0322
_refine_ls_shift/su_max 0.001
_refine_ls_shift/su_mean 0.000
_refine_ls_structure_factor_coef Fsqd
_refine_ls_weighting_details 'calc w=1/[\s^2^(Fo^2^)+(0.0465P)^2^+3.7816P] where P=(Fo^2^+2Fc^2^)/3'
_refine_ls_weighting_scheme calc
_refine_ls_wR_factor_gt 0.0820
_refine_ls_wR_factor_ref 0.0864
_reflns_number_gt 3451
_reflns_number_total 3988
_reflns_threshold_expression >2sigma(I)
_cod_data_source_file cg5b00453_si_001.cif
_cod_data_source_block Compound4
_cod_depositor_comments
;
The following automatic conversions were performed:

'_symmetry_cell_setting' value 'Monoclinic' changed to 'monoclinic'
according to
/usr/data/users/saulius/crontab/automatic-downloads/rss-feeds/ACS/lib/dictionaries/cif_core.dic
dictionary named 'cif_core.dic' version 2.4.2 from 2011-04-26.

Automatic conversion script
Id: cif_fix_values 3271 2015-04-21 07:52:19Z andrius 

 Adding full bibliography for 4513421--4513426.cif.
;
_cod_original_sg_symbol_H-M C2/c
_cod_database_code 4513425

loop_
_symmetry_equiv_pos_as_xyz
'x, y, z'
'-x, y, -z+1/2'
'x+1/2, y+1/2, z'
'-x+1/2, y+1/2, -z+1/2'
'-x, -y, -z'
'x, -y, z-1/2'
'-x+1/2, -y+1/2, -z'
'x+1/2, -y+1/2, z-1/2'

loop_
_atom_site_label
_atom_site_type_symbol
_atom_site_fract_x
_atom_site_fract_y
_atom_site_fract_z
_atom_site_U_iso_or_equiv
_atom_site_adp_type
_atom_site_occupancy
_atom_site_symmetry_multiplicity
_atom_site_calc_flag
_atom_site_refinement_flags
Cu1 Cu 0.262500(9) 0.811494(19) 0.111861(16) 0.02744(10) Uani 1 1 d .
C1 C 0.38632(10) 0.81869(18) 0.12109(17) 0.0376(5) Uani 1 1 d .
H1 H 0.3822 0.7403 0.1216 0.045 Uiso 1 1 calc R
C2 C 0.44019(9) 0.86308(19) 0.12420(17) 0.0385(5) Uani 1 1 d .
H2 H 0.4713 0.8150 0.1258 0.046 Uiso 1 1 calc R
C3 C 0.44798(8) 0.97967(18) 0.12492(14) 0.0309(4) Uani 1 1 d .
C4 C 0.50490(9) 1.0262(2) 0.12615(16) 0.0367(5) Uani 1 1 d .
H4 H 0.5343 0.9742 0.1274 0.044 Uiso 1 1 calc R
C5 C 0.40009(9) 1.04597(18) 0.12432(15) 0.0350(5) Uani 1 1 d .
H5 H 0.4036 1.1245 0.1270 0.042 Uiso 1 1 calc R
C6 C 0.34731(9) 0.99595(18) 0.11982(16) 0.0345(5) Uani 1 1 d .
H6 H 0.3156 1.0421 0.1184 0.041 Uiso 1 1 calc R
C7 C 0.17760(9) 0.65145(19) 0.13831(17) 0.0372(5) Uani 1 1 d .
H7 H 0.2099 0.6030 0.1497 0.045 Uiso 1 1 calc R
C8 C 0.12514(9) 0.60784(19) 0.14115(16) 0.0378(5) Uani 1 1 d .
H8 H 0.1224 0.5311 0.1537 0.045 Uiso 1 1 calc R
C9 C 0.07627(9) 0.67741(18) 0.12547(15) 0.0329(5) Uani 1 1 d .
C10 C 0.08378(10) 0.79145(19) 0.10878(17) 0.0391(5) Uani 1 1 d .
H10 H 0.0525 0.8420 0.0994 0.047 Uiso 1 1 calc R
C11 C 0.13758(10) 0.82932(18) 0.10623(17) 0.0379(5) Uani 1 1 d .
H11 H 0.1417 0.9058 0.0945 0.045 Uiso 1 1 calc R
C12 C 0.01866(9) 0.6349(2) 0.12568(16) 0.0370(5) Uani 1 1 d .
H12 H -0.0101 0.6879 0.1255 0.044 Uiso 1 1 calc R
C13 C 0.20412(8) 0.96044(16) -0.03488(15) 0.0301(4) Uani 1 1 d .
C14 C 0.17389(13) 1.0018(2) -0.13934(18) 0.0436(5) Uani 1 1 d .
C15 C 0.1335(2) 1.0940(3) -0.1456(3) 0.0653(11) Uani 0.80 1 d P
C15A C 0.1725(5) 1.1268(11) -0.1390(8) 0.035(2) Uani 0.20 1 d P
C16 C 0.30740(11) 0.79998(19) 0.30820(17) 0.0413(5) Uani 1 1 d .
C17 C 0.34372(17) 0.7498(3) 0.40752(19) 0.0741(10) Uani 1 1 d .
H17A H 0.3558 0.8107 0.4548 0.089 Uiso 1 1 calc R
H17B H 0.3185 0.6989 0.4282 0.089 Uiso 1 1 calc R
C18 C 0.3953(2) 0.6894(5) 0.4078(3) 0.1193(19) Uani 1 1 d .
N1 N 0.33988(7) 0.88319(14) 0.11740(12) 0.0309(4) Uani 1 1 d .
N2 N 0.18422(7) 0.76099(15) 0.11982(12) 0.0317(4) Uani 1 1 d .
N3 N 0.1004(3) 1.1648(4) -0.1494(3) 0.1190(19) Uani 0.80 1 d P
N3A N 0.1649(7) 1.2199(9) -0.1405(8) 0.068(4) Uani 0.20 1 d P
N4 N 0.4359(2) 0.6444(7) 0.4068(5) 0.225(4) Uani 1 1 d .
O1 O 0.22387(6) 0.85863(11) -0.02613(10) 0.0301(3) Uani 1 1 d .
O2 O 0.20825(7) 1.02291(13) 0.03375(11) 0.0431(4) Uani 1 1 d .
O3 O 0.30485(6) 0.73822(12) 0.23597(10) 0.0356(3) Uani 1 1 d .
O4 O 0.28477(10) 0.89295(17) 0.30332(16) 0.0693(6) Uani 1 1 d .
O5 O 0.5300(4) 0.5654(9) 0.3494(9) 0.496(9) Uani 1 1 d .
H14A H 0.1492(14) 0.945(3) -0.177(2) 0.077(10) Uiso 1 1 d .
H14B H 0.2000(17) 1.011(3) -0.166(3) 0.100(13) Uiso 1 1 d .

loop_
_atom_site_aniso_label
_atom_site_aniso_U_11
_atom_site_aniso_U_22
_atom_site_aniso_U_33
_atom_site_aniso_U_23
_atom_site_aniso_U_13
_atom_site_aniso_U_12
Cu1 0.02136(14) 0.02978(15) 0.03283(15) 0.00126(9) 0.01142(10) -0.00790(9)
C1 0.0316(11) 0.0306(11) 0.0516(13) -0.0026(9) 0.0155(10) -0.0087(9)
C2 0.0268(10) 0.0379(12) 0.0528(13) -0.0027(10) 0.0162(9) -0.0045(9)
C3 0.0239(9) 0.0381(11) 0.0309(10) -0.0019(8) 0.0098(8) -0.0104(8)
C4 0.0257(10) 0.0449(12) 0.0420(12) -0.0030(9) 0.0148(9) -0.0106(9)
C5 0.0307(10) 0.0312(10) 0.0434(12) 0.0001(9) 0.0130(9) -0.0100(9)
C6 0.0248(9) 0.0351(11) 0.0439(12) -0.0007(9) 0.0122(9) -0.0043(8)
C7 0.0283(10) 0.0356(11) 0.0511(13) 0.0074(10) 0.0181(9) -0.0028(9)
C8 0.0320(10) 0.0330(11) 0.0516(13) 0.0048(9) 0.0185(9) -0.0076(9)
C9 0.0272(10) 0.0389(12) 0.0354(11) -0.0009(9) 0.0143(8) -0.0085(8)
C10 0.0300(11) 0.0363(12) 0.0562(14) 0.0011(10) 0.0214(10) -0.0033(9)
C11 0.0348(11) 0.0325(11) 0.0520(13) 0.0012(9) 0.0221(10) -0.0075(9)
C12 0.0254(10) 0.0421(12) 0.0466(12) 0.0010(10) 0.0164(9) -0.0074(9)
C13 0.0252(9) 0.0289(10) 0.0382(11) 0.0024(8) 0.0133(8) -0.0054(8)
C14 0.0552(15) 0.0349(12) 0.0406(13) 0.0056(10) 0.0164(12) 0.0071(11)
C15 0.097(3) 0.050(2) 0.0419(19) 0.0102(15) 0.015(2) 0.031(2)
C15A 0.035(6) 0.042(7) 0.032(6) 0.010(5) 0.015(5) 0.013(5)
C16 0.0481(13) 0.0386(12) 0.0399(12) -0.0039(10) 0.0187(10) -0.0182(10)
C17 0.120(3) 0.0598(18) 0.0346(14) -0.0003(13) 0.0164(16) -0.0250(19)
C18 0.075(3) 0.178(5) 0.074(3) 0.044(3) -0.013(2) 0.004(3)
N1 0.0242(8) 0.0344(9) 0.0347(9) 0.0006(7) 0.0106(7) -0.0092(7)
N2 0.0258(8) 0.0341(9) 0.0389(9) 0.0007(7) 0.0158(7) -0.0087(7)
N3 0.168(5) 0.098(3) 0.077(3) 0.012(2) 0.024(3) 0.084(4)
N3A 0.130(12) 0.033(6) 0.043(6) 0.014(5) 0.034(7) 0.041(7)
N4 0.104(4) 0.345(10) 0.187(6) 0.085(6) -0.002(4) 0.078(5)
O1 0.0279(7) 0.0265(7) 0.0362(7) 0.0031(6) 0.0114(6) -0.0017(6)
O2 0.0479(9) 0.0374(8) 0.0430(9) -0.0048(7) 0.0144(7) 0.0015(7)
O3 0.0376(8) 0.0364(8) 0.0329(8) -0.0007(6) 0.0123(6) -0.0050(7)
O4 0.0878(15) 0.0456(11) 0.0784(14) -0.0154(10) 0.0335(12) 0.0011(10)
O5 0.299(12) 0.420(14) 0.81(3) -0.245(15) 0.245(13) -0.055(10)

loop_
_atom_type_symbol
_atom_type_description
_atom_type_scat_dispersion_real
_atom_type_scat_dispersion_imag
_atom_type_scat_source
C C 0.0033 0.0016 'International Tables Vol C Tables 4.2.6.8 and 6.1.1.4'
H H 0.0000 0.0000 'International Tables Vol C Tables 4.2.6.8 and 6.1.1.4'
N N 0.0061 0.0033 'International Tables Vol C Tables 4.2.6.8 and 6.1.1.4'
O O 0.0106 0.0060 'International Tables Vol C Tables 4.2.6.8 and 6.1.1.4'
Cu Cu 0.3201 1.2651 'International Tables Vol C Tables 4.2.6.8 and 6.1.1.4'

loop_
_geom_angle_atom_site_label_1
_geom_angle_atom_site_label_2
_geom_angle_atom_site_label_3
_geom_angle
_geom_angle_site_symmetry_1
O3 Cu1 O1 168.51(6) .
O3 Cu1 N2 90.76(6) .
O1 Cu1 N2 91.27(6) .
O3 Cu1 N1 88.31(6) .
O1 Cu1 N1 91.46(6) .
N2 Cu1 N1 170.77(7) .
N1 C1 C2 122.87(19) .
N1 C1 H1 118.6 .
C2 C1 H1 118.6 .
C1 C2 C3 119.9(2) .
C1 C2 H2 120.0 .
C3 C2 H2 120.0 .
C5 C3 C2 116.78(17) .
C5 C3 C4 123.63(19) .
C2 C3 C4 119.59(19) .
C12 C4 C3 126.5(2) 3
C12 C4 H4 116.7 3
C3 C4 H4 116.7 .
C6 C5 C3 120.19(19) .
C6 C5 H5 119.9 .
C3 C5 H5 119.9 .
N1 C6 C5 122.55(19) .
N1 C6 H6 118.7 .
C5 C6 H6 118.7 .
N2 C7 C8 122.7(2) .
N2 C7 H7 118.6 .
C8 C7 H7 118.6 .
C7 C8 C9 120.3(2) .
C7 C8 H8 119.8 .
C9 C8 H8 119.8 .
C8 C9 C10 116.78(18) .
C8 C9 C12 122.63(19) .
C10 C9 C12 120.6(2) .
C11 C10 C9 119.8(2) .
C11 C10 H10 120.1 .
C9 C10 H10 120.1 .
N2 C11 C10 122.9(2) .
N2 C11 H11 118.6 .
C10 C11 H11 118.6 .
C4 C12 C9 124.5(2) 3_445
C4 C12 H12 117.8 3_445
C9 C12 H12 117.8 .
O2 C13 O1 124.13(19) .
O2 C13 C14 120.30(19) .
O1 C13 C14 115.57(18) .
C15 C14 C15A 39.5(4) .
C15 C14 C13 112.6(2) .
C15A C14 C13 108.7(5) .
C15 C14 H14A 103.0(19) .
C15A C14 H14A 135(2) .
C13 C14 H14A 110.3(19) .
C15 C14 H14B 117(3) .
C15A C14 H14B 84(3) .
C13 C14 H14B 109(3) .
H14A C14 H14B 104(3) .
C15A C15 N3 109.7(8) .
C15A C15 C14 72.3(8) .
N3 C15 C14 177.8(6) .
C15A C15 N3A 40.7(8) .
N3 C15 N3A 69.0(5) .
C14 C15 N3A 113.0(6) .
C15 C15A N3A 104.1(13) .
C15 C15A C14 68.2(8) .
N3A C15A C14 172.3(15) .
C15 C15A N3 38.1(5) .
N3A C15A N3 66.0(10) .
C14 C15A N3 106.3(8) .
O4 C16 O3 125.3(2) .
O4 C16 C17 120.1(2) .
O3 C16 C17 114.6(2) .
C18 C17 C16 114.0(3) .
C18 C17 H17A 108.8 .
C16 C17 H17A 108.8 .
C18 C17 H17B 108.8 .
C16 C17 H17B 108.8 .
H17A C17 H17B 107.7 .
N4 C18 C17 178.3(7) .
C1 N1 C6 117.64(17) .
C1 N1 Cu1 120.35(13) .
C6 N1 Cu1 121.99(14) .
C11 N2 C7 117.45(17) .
C11 N2 Cu1 124.19(14) .
C7 N2 Cu1 118.34(14) .
C15 N3 N3A 70.5(5) .
C15 N3 C15A 32.2(5) .
N3A N3 C15A 38.3(6) .
C15A N3A N3 75.7(11) .
C15A N3A C15 35.2(8) .
N3 N3A C15 40.4(4) .
C13 O1 Cu1 113.04(13) .
C16 O3 Cu1 112.34(15) .

loop_
_geom_bond_atom_site_label_1
_geom_bond_atom_site_label_2
_geom_bond_distance
_geom_bond_site_symmetry_2
Cu1 O3 1.9493(14) .
Cu1 O1 1.9866(13) .
Cu1 N2 2.0082(15) .
Cu1 N1 2.0136(15) .
C1 N1 1.333(3) .
C1 C2 1.379(3) .
C1 H1 0.9300 .
C2 C3 1.388(3) .
C2 H2 0.9300 .
C3 C5 1.386(3) .
C3 C4 1.464(3) .
C4 C12 1.325(3) 3
C4 H4 0.9300 .
C5 C6 1.376(3) .
C5 H5 0.9300 .
C6 N1 1.341(3) .
C6 H6 0.9300 .
C7 N2 1.341(3) .
C7 C8 1.372(3) .
C7 H7 0.9300 .
C8 C9 1.383(3) .
C8 H8 0.9300 .
C9 C10 1.390(3) .
C9 C12 1.469(3) .
C10 C11 1.376(3) .
C10 H10 0.9300 .
C11 N2 1.336(3) .
C11 H11 0.9300 .
C12 C4 1.325(3) 3_445
C12 H12 0.9300 .
C13 O2 1.220(2) .
C13 O1 1.281(2) .
C13 C14 1.527(3) .
C14 C15 1.438(5) .
C14 C15A 1.476(13) .
C14 H14A 0.93(3) .
C14 H14B 0.85(4) .
C15 C15A 0.984(12) .
C15 N3 1.139(5) .
C15 N3A 1.655(15) .
C15A N3A 1.112(16) .
C15A N3 1.738(12) .
C16 O4 1.215(3) .
C16 O3 1.266(3) .
C16 C17 1.531(4) .
C17 C18 1.425(6) .
C17 H17A 0.9700 .
C17 H17B 0.9700 .
C18 N4 1.113(8) .
N3 N3A 1.639(16) .

loop_
_geom_torsion_atom_site_label_1
_geom_torsion_atom_site_label_2
_geom_torsion_atom_site_label_3
_geom_torsion_atom_site_label_4
_geom_torsion
_geom_torsion_site_symmetry_4
N1 C1 C2 C3 0.9(4) .
C1 C2 C3 C5 1.2(3) .
C1 C2 C3 C4 -178.7(2) .
C5 C3 C4 C12 -0.9(4) 3
C2 C3 C4 C12 179.1(2) 3
C2 C3 C5 C6 -2.1(3) .
C4 C3 C5 C6 177.79(19) .
C3 C5 C6 N1 1.1(3) .
N2 C7 C8 C9 -0.6(4) .
C7 C8 C9 C10 -1.0(3) .
C7 C8 C9 C12 178.7(2) .
C8 C9 C10 C11 1.5(3) .
C12 C9 C10 C11 -178.3(2) .
C9 C10 C11 N2 -0.4(4) .
C8 C9 C12 C4 -10.5(4) 3_445
C10 C9 C12 C4 169.3(2) 3_445
O2 C13 C14 C15 -22.8(4) .
O1 C13 C14 C15 157.1(3) .
O2 C13 C14 C15A 19.3(6) .
O1 C13 C14 C15A -160.8(5) .
C13 C14 C15 C15A 92.3(8) .
C15A C14 C15 N3 -154(12) .
C13 C14 C15 N3 -62(12) .
C15A C14 C15 N3A 0.3(8) .
C13 C14 C15 N3A 92.6(5) .
N3 C15 C15A N3A -1.5(12) .
C14 C15 C15A N3A 179.5(11) .
N3 C15 C15A C14 179.0(4) .
N3A C15 C15A C14 -179.5(11) .
C14 C15 C15A N3 -179.0(4) .
N3A C15 C15A N3 1.5(12) .
C13 C14 C15A C15 -103.2(6) .
C15 C14 C15A N3A -3(8) .
C13 C14 C15A N3A -107(8) .
C15 C14 C15A N3 0.7(3) .
C13 C14 C15A N3 -102.5(5) .
O4 C16 C17 C18 -141.3(3) .
O3 C16 C17 C18 37.4(4) .
C16 C17 C18 N4 48(23) .
C2 C1 N1 C6 -2.0(3) .
C2 C1 N1 Cu1 179.47(17) .
C5 C6 N1 C1 1.1(3) .
C5 C6 N1 Cu1 179.52(15) .
O3 Cu1 N1 C1 59.56(17) .
O1 Cu1 N1 C1 -108.95(16) .
N2 Cu1 N1 C1 143.9(4) .
O3 Cu1 N1 C6 -118.85(17) .
O1 Cu1 N1 C6 72.64(17) .
N2 Cu1 N1 C6 -34.5(5) .
C10 C11 N2 C7 -1.2(3) .
C10 C11 N2 Cu1 177.66(17) .
C8 C7 N2 C11 1.7(3) .
C8 C7 N2 Cu1 -177.23(17) .
O3 Cu1 N2 C11 130.79(18) .
O1 Cu1 N2 C11 -60.51(18) .
N1 Cu1 N2 C11 46.7(5) .
O3 Cu1 N2 C7 -50.38(16) .
O1 Cu1 N2 C7 118.32(16) .
N1 Cu1 N2 C7 -134.5(4) .
C15A C15 N3 N3A 1.0(9) .
C14 C15 N3 N3A 155(12) .
C14 C15 N3 C15A 154(12) .
N3A C15 N3 C15A -1.0(9) .
N3A C15A N3 C15 178.4(13) .
C14 C15A N3 C15 -1.0(4) .
C15 C15A N3 N3A -178.4(13) .
C14 C15A N3 N3A -179.4(12) .
C15 C15A N3A N3 1.0(8) .
C14 C15A N3A N3 4(8) .
C14 C15A N3A C15 3(8) .
N3 C15A N3A C15 -1.0(8) .
C15 N3 N3A C15A -0.9(7) .
C15A N3 N3A C15 0.9(7) .
N3 C15 N3A C15A 178.5(13) .
C14 C15 N3A C15A -0.5(11) .
C15A C15 N3A N3 -178.5(13) .
C14 C15 N3A N3 -179.0(4) .
O2 C13 O1 Cu1 -0.1(2) .
C14 C13 O1 Cu1 179.99(15) .
O3 Cu1 O1 C13 -172.7(2) .
N2 Cu1 O1 C13 87.22(13) .
N1 Cu1 O1 C13 -83.97(13) .
O4 C16 O3 Cu1 2.4(3) .
C17 C16 O3 Cu1 -176.18(18) .
O1 Cu1 O3 C16 176.2(2) .
N2 Cu1 O3 C16 -83.60(15) .
N1 Cu1 O3 C16 87.21(15) .
